data_9016545
loop_
_publ_author_name
'Hamada, M.'
'Akasaka, M.'
'Seto, S.'
'Makino, K.'

_publ_section_title
;
 Crystal chemistry of chromian pumpellyite from Osayama, Okayama Prefecture, Japan
 Sample: ocp0604
;
_journal_name_full 'American Mineralogist'
_journal_page_first 1294
_journal_page_last 1304
_journal_paper_doi 10.2138/am.2010.3376
_journal_volume 95
_journal_year 2010
_chemical_compound_source 'Osayama ultramafic body, Okayama, Japan'
_chemical_formula_sum 'Al2.22 Ca2 Cr0.27 Fe0.05 H2 Mg0.45 Mn0.01 O14 Si3'
_chemical_name_mineral Pumpellyite-(Mg)
_space_group_IT_number 12
_symmetry_space_group_name_Hall '-C 2y'
_symmetry_space_group_name_H-M 'C 1 2/m 1'
_cell_angle_alpha 90
_cell_angle_beta 97.540
_cell_angle_gamma 90
_cell_length_a 19.0935
_cell_length_b 5.900
_cell_length_c 8.810
_cell_formula_units_Z 4
_cell_volume 983.880
_database_code_amcsd 0017598
_exptl_crystal_density_diffrn 3.231
_cod_original_formula_sum 'Ca2 Mg.45 Mn.01 Fe.05 Cr.27 Al2.22 Si3 O14 H2'
_cod_database_code 9016545

loop_
_space_group_symop_operation_xyz
x,y,z
1/2+x,1/2+y,z
x,-y,z
1/2+x,1/2-y,z
-x,y,-z
1/2-x,1/2+y,-z
-x,-y,-z
1/2-x,1/2-y,-z

loop_
_atom_site_aniso_label
_atom_site_aniso_U_11
_atom_site_aniso_U_22
_atom_site_aniso_U_33
_atom_site_aniso_U_12
_atom_site_aniso_U_13
_atom_site_aniso_U_23
CaW1 0.00990 0.01540 0.01210 0.00000 0.00230 0.00000
CaW2 0.01040 0.01000 0.02570 0.00000 -0.00130 0.00000
MgX 0.01370 0.00650 0.01160 0.00040 0.00250 -0.00010
MnX 0.01370 0.00650 0.01160 0.00040 0.00250 -0.00010
FeX 0.01370 0.00650 0.01160 0.00040 0.00250 -0.00010
CrX 0.01370 0.00650 0.01160 0.00040 0.00250 -0.00010
AlX 0.01370 0.00650 0.01160 0.00040 0.00250 -0.00010
CrY 0.00800 0.01090 0.00910 0.00100 0.00180 0.00000
AlY 0.00800 0.01090 0.00910 0.00100 0.00180 0.00000
SiZ1 0.00780 0.01330 0.00800 0.00000 -0.00060 0.00000
SiZ2 0.00740 0.01140 0.01080 0.00000 -0.00150 0.00000
SiZ3 0.00790 0.01240 0.00710 0.00000 0.00090 0.00000
O1 0.01500 0.01400 0.01100 0.00210 0.00220 -0.00240
O2 0.01200 0.01300 0.01500 0.00360 -0.00190 -0.00100
O3 0.01300 0.01200 0.01400 -0.00040 0.00090 0.00200
O4 0.00400 0.01400 0.00900 0.00000 -0.00400 0.00000
O-h5 0.00500 0.01800 0.01200 0.00000 -0.00200 0.00000
O6 0.00100 0.01500 0.01000 0.00000 -0.00300 0.00000
O-h7 0.00800 0.01900 0.01000 0.00000 -0.00200 0.00000
O8 0.01200 0.00900 0.01100 0.00000 0.00100 0.00000
O9 0.01200 0.02600 0.00800 0.00000 0.00300 0.00000
O10 0.01000 0.03400 0.01500 0.00000 0.00100 0.00000
O11 0.01600 0.01400 0.01100 0.00000 0.00400 0.00000

loop_
_atom_site_label
_atom_site_fract_x
_atom_site_fract_y
_atom_site_fract_z
_atom_site_occupancy
_atom_site_U_iso_or_equiv
CaW1 0.33949 0.50000 0.25040 1.00000 0.01240
CaW2 0.15470 0.50000 0.19020 1.00000 0.01570
MgX 0.25000 0.25000 0.50000 0.45000 0.01050
MnX 0.25000 0.25000 0.50000 0.01000 0.01050
FeX 0.25000 0.25000 0.50000 0.05000 0.01050
CrX 0.25000 0.25000 0.50000 0.11000 0.01050
AlX 0.25000 0.25000 0.50000 0.38000 0.01050
CrY 0.49569 0.24610 0.25461 0.08000 0.00930
AlY 0.49569 0.24610 0.25461 0.92000 0.00930
SiZ1 0.08983 0.00000 0.05010 1.00000 0.00990
SiZ2 0.24745 0.00000 0.16610 1.00000 0.01010
SiZ3 0.40294 0.00000 0.46600 1.00000 0.00910
O1 0.07060 0.22420 0.13750 1.00000 0.01320
O2 0.24608 0.22970 0.26620 1.00000 0.01380
O3 0.41750 0.22150 0.36760 1.00000 0.01310
O4 0.44490 0.50000 0.13090 1.00000 0.00930
O-h5 0.45790 0.00000 0.13220 1.00000 0.01210
O6 0.04450 0.50000 0.36910 1.00000 0.00910
O-h7 0.03310 0.00000 0.36790 1.00000 0.01250
O8 0.17580 0.00000 0.03650 1.00000 0.01090
O9 0.17620 0.50000 0.47880 1.00000 0.01480
O10 0.31300 0.00000 0.06740 1.00000 0.01990
O11 0.18560 0.00000 0.49880 1.00000 0.01435
H5 0.40640 0.00000 0.13000 1.00000 0.05000
H7 0.05000 0.00000 0.47800 1.00000 0.05000

loop_
_cod_related_entry_id
_cod_related_entry_database
_cod_related_entry_code
1 AMCSD 0017598
